data_4022972
loop_
_publ_author_name
'Jinhua Song'
'Yi Xiong Lei'
'Zvi Rappoport'

_publ_section_title
;
 The First Solid Enols of Anhydrides. Structure, Properties,
 and Enol/Anhydride Equilibria
;
_journal_name_full 'Journal of Organic Chemistry'
_journal_page_first 9152
_journal_page_last 9162
_journal_paper_doi 10.1021/jo071206m
_journal_volume 72
_journal_year 2007
_chemical_formula_moiety 'C8 H8 O5'
_chemical_formula_sum 'C8 H8 O5'
_chemical_formula_weight 184.14
_chemical_name_systematic
; 
 ? 
;
_space_group_IT_number 11
_symmetry_cell_setting monoclinic
_symmetry_space_group_name_Hall '-P 2yb'
_symmetry_space_group_name_H-M 'P 1 21/m 1'
_atom_sites_solution_hydrogens geom
_atom_sites_solution_primary direct
_atom_sites_solution_secondary difmap
_audit_creation_method SHELXL-97
_cell_angle_alpha 90.00
_cell_angle_beta 94.255(2)
_cell_angle_gamma 90.00
_cell_formula_units_Z 2
_cell_length_a 7.6780(8)
_cell_length_b 6.5331(7)
_cell_length_c 8.0416(9)
_cell_measurement_temperature 295(1)
_cell_volume 402.26(8)
_computing_cell_refinement 'Bruker SMART'
_computing_data_collection 'Bruker SMART'
_computing_data_reduction 'Bruker SAINT'
_computing_molecular_graphics 'Bruker SHELXTL'
_computing_publication_material 'Bruker SHELXTL'
_computing_structure_refinement 'SHELXL-97 (Sheldrick, 1997)'
_computing_structure_solution 'SHELXS-97 (Sheldrick, 1990)'
_diffrn_ambient_temperature 295(1)
_diffrn_measured_fraction_theta_full 0.984
_diffrn_measured_fraction_theta_max 0.984
_diffrn_measurement_device_type 'CCD area detector'
_diffrn_measurement_method 'phi and omega scans'
_diffrn_radiation_monochromator graphite
_diffrn_radiation_source 'fine-focus sealed tube'
_diffrn_radiation_type MoK\a
_diffrn_radiation_wavelength 0.71073
_diffrn_reflns_av_R_equivalents 0.0202
_diffrn_reflns_av_sigmaI/netI 0.0225
_diffrn_reflns_limit_h_max 10
_diffrn_reflns_limit_h_min -10
_diffrn_reflns_limit_k_max 8
_diffrn_reflns_limit_k_min -8
_diffrn_reflns_limit_l_max 10
_diffrn_reflns_limit_l_min -10
_diffrn_reflns_number 4703
_diffrn_reflns_theta_full 27.98
_diffrn_reflns_theta_max 27.98
_diffrn_reflns_theta_min 2.54
_exptl_absorpt_coefficient_mu 0.129
_exptl_absorpt_correction_T_max 0.973
_exptl_absorpt_correction_T_min 0.788
_exptl_absorpt_correction_type none
_exptl_crystal_colour colorless
_exptl_crystal_density_diffrn 1.520
_exptl_crystal_density_method 'not measured'
_exptl_crystal_description plate
_exptl_crystal_F_000 192
_exptl_crystal_size_max 0.21
_exptl_crystal_size_mid 0.19
_exptl_crystal_size_min 0.08
_refine_diff_density_max 0.302
_refine_diff_density_min -0.254
_refine_diff_density_rms 0.060
_refine_ls_extinction_coef 0.032(11)
_refine_ls_extinction_expression Fc^*^=kFc[1+0.001xFc^2^\l^3^/sin(2\q)]^-1/4^
_refine_ls_extinction_method SHELXL
_refine_ls_goodness_of_fit_ref 1.057
_refine_ls_hydrogen_treatment mixed
_refine_ls_matrix_type full
_refine_ls_number_parameters 85
_refine_ls_number_reflns 1037
_refine_ls_number_restraints 0
_refine_ls_restrained_S_all 1.057
_refine_ls_R_factor_all 0.0662
_refine_ls_R_factor_gt 0.0557
_refine_ls_shift/su_max 0.000
_refine_ls_shift/su_mean 0.000
_refine_ls_structure_factor_coef Fsqd
_refine_ls_weighting_details 'calc w=1/[\s^2^(Fo^2^)+(0.0812P)^2^+0.0925P] where P=(Fo^2^+2Fc^2^)/3'
_refine_ls_weighting_scheme calc
_refine_ls_wR_factor_gt 0.1455
_refine_ls_wR_factor_ref 0.1545
_reflns_number_gt 839
_reflns_number_total 1037
_reflns_threshold_expression >2sigma(I)
_cod_data_source_file jo071206m-File002.cif
_cod_data_source_block song27am
_cod_depositor_comments
;
The following automatic conversions were performed:
'_symmetry_cell_setting' value 'Monoclinic' changed to 'monoclinic'
according to '/home/saulius/struct/CIF-dictionaries/cif_core.dic'
dictionary named 'cif_core.dic' version 2.4.1 from 2010-06-29.

Automatic conversion script
Id: cif_fix_enum 1527 2010-12-29 10:47:43Z saulius 
;
_cod_original_sg_symbol_H-M 'P 21/m'
_cod_database_code 4022972

loop_
_symmetry_equiv_pos_as_xyz
'x, y, z'
'-x, y+1/2, -z'
'-x, -y, -z'
'x, -y-1/2, z'

loop_
_atom_site_label
_atom_site_type_symbol
_atom_site_fract_x
_atom_site_fract_y
_atom_site_fract_z
_atom_site_U_iso_or_equiv
_atom_site_adp_type
_atom_site_occupancy
_atom_site_symmetry_multiplicity
_atom_site_calc_flag
_atom_site_refinement_flags
C1 C 0.3970(3) 0.2500 0.2341(3) 0.0451(6) Uani 1 2 d S
C2 C 0.5782(3) 0.2500 0.2413(3) 0.0399(5) Uani 1 2 d S
C3 C 0.6591(3) 0.2500 0.0860(3) 0.0387(5) Uani 1 2 d S
C4 C 0.5564(3) 0.2500 -0.0583(3) 0.0453(5) Uani 1 2 d S
H4 H 0.6098 0.2500 -0.1584 0.054 Uiso 1 2 calc SR
C5 C 0.3708(3) 0.2500 -0.0644(3) 0.0499(6) Uani 1 2 d S
C6 C 0.8542(3) 0.2500 0.0777(3) 0.0514(6) Uani 1 2 d S
H6A H 0.8817 0.2465 -0.0368 0.077 Uiso 0.50 1 calc SR
H6B H 0.9030 0.1318 0.1347 0.077 Uiso 0.50 1 calc PR
H6C H 0.9024 0.3717 0.1298 0.077 Uiso 0.50 1 calc PR
C7 C 0.6654(3) 0.2500 0.4085(3) 0.0457(6) Uani 1 2 d S
C8 C 0.9247(4) 0.2500 0.5838(3) 0.0646(8) Uani 1 2 d S
H8A H 1.0465 0.2214 0.5765 0.097 Uiso 0.50 1 calc PR
H8B H 0.8742 0.1469 0.6504 0.097 Uiso 0.50 1 calc PR
H8C H 0.9116 0.3817 0.6344 0.097 Uiso 0.50 1 calc PR
O1 O 0.29802(19) 0.2500 0.0921(2) 0.0523(5) Uani 1 2 d S
O2 O 0.3037(2) 0.2500 0.3621(3) 0.0648(6) Uani 1 2 d S
H2O H 0.386(5) 0.2500 0.441(5) 0.093(12) Uiso 1 2 d S
O3 O 0.2667(3) 0.2500 -0.1831(3) 0.0716(7) Uani 1 2 d S
O4 O 0.5844(2) 0.2500 0.5356(2) 0.0665(6) Uani 1 2 d S
O5 O 0.8364(2) 0.2500 0.4175(2) 0.0566(5) Uani 1 2 d S

loop_
_atom_site_aniso_label
_atom_site_aniso_U_11
_atom_site_aniso_U_22
_atom_site_aniso_U_33
_atom_site_aniso_U_23
_atom_site_aniso_U_13
_atom_site_aniso_U_12
C1 0.0302(10) 0.0476(13) 0.0575(14) 0.000 0.0024(9) 0.000
C2 0.0285(10) 0.0460(12) 0.0450(12) 0.000 0.0022(8) 0.000
C3 0.0313(10) 0.0391(11) 0.0454(11) 0.000 0.0020(8) 0.000
C4 0.0424(12) 0.0490(13) 0.0435(11) 0.000 -0.0027(9) 0.000
C5 0.0438(12) 0.0442(12) 0.0590(14) 0.000 -0.0133(10) 0.000
C6 0.0325(11) 0.0768(17) 0.0452(12) 0.000 0.0058(9) 0.000
C7 0.0367(11) 0.0569(14) 0.0438(12) 0.000 0.0041(9) 0.000
C8 0.0476(14) 0.100(2) 0.0442(13) 0.000 -0.0094(11) 0.000
O1 0.0271(7) 0.0580(10) 0.0702(11) 0.000 -0.0069(7) 0.000
O2 0.0322(9) 0.0901(15) 0.0738(13) 0.000 0.0159(9) 0.000
O3 0.0566(11) 0.0763(13) 0.0763(14) 0.000 -0.0320(10) 0.000
O4 0.0483(10) 0.1049(16) 0.0473(10) 0.000 0.0100(8) 0.000
O5 0.0334(8) 0.0930(14) 0.0426(9) 0.000 -0.0035(6) 0.000

loop_
_atom_type_symbol
_atom_type_description
_atom_type_scat_dispersion_real
_atom_type_scat_dispersion_imag
_atom_type_scat_source
C C 0.0033 0.0016 'International Tables Vol C Tables 4.2.6.8 and 6.1.1.4'
H H 0.0000 0.0000 'International Tables Vol C Tables 4.2.6.8 and 6.1.1.4'
O O 0.0106 0.0060 'International Tables Vol C Tables 4.2.6.8 and 6.1.1.4'

loop_
_geom_angle_atom_site_label_1
_geom_angle_atom_site_label_2
_geom_angle_atom_site_label_3
_geom_angle
O2 C1 O1 111.6(2)
O2 C1 C2 125.3(2)
O1 C1 C2 123.0(2)
C1 C2 C3 117.5(2)
C1 C2 C7 115.4(2)
C3 C2 C7 127.19(19)
C4 C3 C2 118.93(19)
C4 C3 C6 118.7(2)
C2 C3 C6 122.36(19)
C3 C4 C5 123.2(2)
C3 C4 H4 118.4
C5 C4 H4 118.4
O3 C5 O1 115.1(2)
O3 C5 C4 129.4(3)
O1 C5 C4 115.5(2)
C3 C6 H6A 109.5
C3 C6 H6B 109.5
H6A C6 H6B 109.5
C3 C6 H6C 109.5
H6A C6 H6C 109.5
H6B C6 H6C 109.5
O4 C7 O5 121.2(2)
O4 C7 C2 122.6(2)
O5 C7 C2 116.2(2)
O5 C8 H8A 109.5
O5 C8 H8B 109.5
H8A C8 H8B 109.5
O5 C8 H8C 109.5
H8A C8 H8C 109.5
H8B C8 H8C 109.5
C1 O1 C5 121.86(18)
C1 O2 H2O 99(3)
C7 O4 H2O 96.9(15)
C7 O5 C8 116.61(19)

loop_
_geom_bond_atom_site_label_1
_geom_bond_atom_site_label_2
_geom_bond_distance
C1 O2 1.297(3)
C1 O1 1.325(3)
C1 C2 1.388(3)
C2 C3 1.435(3)
C2 C7 1.457(3)
C3 C4 1.354(3)
C3 C6 1.504(3)
C4 C5 1.422(3)
C4 H4 0.9300
C5 O3 1.199(3)
C5 O1 1.414(3)
C6 H6A 0.9600
C6 H6B 0.9600
C6 H6C 0.9600
C7 O4 1.236(3)
C7 O5 1.310(3)
C8 O5 1.454(3)
C8 H8A 0.9600
C8 H8B 0.9600
C8 H8C 0.9600
O2 H2O 0.86(4)
O4 H2O 1.65(4)

loop_
_geom_hbond_atom_site_label_D
_geom_hbond_atom_site_label_H
_geom_hbond_atom_site_label_A
_geom_hbond_distance_DH
_geom_hbond_distance_HA
_geom_hbond_distance_DA
_geom_hbond_angle_DHA
O2 H2O O4 0.86(4) 1.65(4) 2.479(3) 160(4)
